data_1521408
loop_
_publ_author_name
'Kirschhock, C.E.A.'
'Jacobs, P.A.'
'Hunger, B.'
'Martens, J.'

_publ_section_title
;
 Localisation of residual water in alkali-metal cation-exchanged X and Y
 type zeolites
;
_journal_name_full 'J. Phys. Chem. B'
_journal_page_first 439
_journal_page_last 448
_journal_volume 104
_journal_year 2000
_chemical_formula_sum 'Al88 H14.274 K66.56 Na21.66 O391.137 Si104'
_chemical_name_systematic 'K66.56 Na21.66 (Al88 Si104 O384) (H2 O)7.137'
_space_group_IT_number 203
_symmetry_space_group_name_Hall '-F 2uv 2vw 3'
_symmetry_space_group_name_H-M 'F d -3 :2'
_cell_angle_alpha 90
_cell_angle_beta 90
_cell_angle_gamma 90
_cell_formula_units_Z 1
_cell_length_a 25.10419
_cell_length_b 25.10419
_cell_length_c 25.10419
_cell_volume 15821.172
_citation_journal_id_ASTM JPCBFK
_cod_data_source_file Kirschhock_JPCBFK_2000_1608.cif
_cod_data_source_block H14.274Al88K66.56Na21.66O391.137Si104
_cod_original_cell_volume 15821.17
_cod_original_formula_sum 'H14.274 Al88 K66.56 Na21.66 O391.137 Si104'
_cod_database_code 1521408

loop_
_symmetry_equiv_pos_as_xyz
x,y,z
-x+1/4,-y+1/4,z
x,-y+1/4,-z+1/4
-x+1/4,y,-z+1/4
z,x,y
-z+1/4,-x+1/4,y
z,-x+1/4,-y+1/4
-z+1/4,x,-y+1/4
y,z,x
y,-z+1/4,-x+1/4
-y+1/4,z,-x+1/4
-y+1/4,-z+1/4,x
-x,-y,-z
x-1/4,y-1/4,-z
-x,y-1/4,z-1/4
x-1/4,-y,z-1/4
-z,-x,-y
z-1/4,x-1/4,-y
-z,x-1/4,y-1/4
z-1/4,-x,y-1/4
-y,-z,-x
-y,z-1/4,x-1/4
y-1/4,-z,x-1/4
y-1/4,z-1/4,-x
x,y+1/2,z+1/2
-x+1/4,-y+3/4,z+1/2
x,-y+3/4,-z+3/4
-x+1/4,y+1/2,-z+3/4
z,x+1/2,y+1/2
-z+1/4,-x+3/4,y+1/2
z,-x+3/4,-y+3/4
-z+1/4,x+1/2,-y+3/4
y,z+1/2,x+1/2
y,-z+3/4,-x+3/4
-y+1/4,z+1/2,-x+3/4
-y+1/4,-z+3/4,x+1/2
-x,-y+1/2,-z+1/2
x-1/4,y+1/4,-z+1/2
-x,y+1/4,z+1/4
x-1/4,-y+1/2,z+1/4
-z,-x+1/2,-y+1/2
z-1/4,x+1/4,-y+1/2
-z,x+1/4,y+1/4
z-1/4,-x+1/2,y+1/4
-y,-z+1/2,-x+1/2
-y,z+1/4,x+1/4
y-1/4,-z+1/2,x+1/4
y-1/4,z+1/4,-x+1/2
x+1/2,y,z+1/2
-x+3/4,-y+1/4,z+1/2
x+1/2,-y+1/4,-z+3/4
-x+3/4,y,-z+3/4
z+1/2,x,y+1/2
-z+3/4,-x+1/4,y+1/2
z+1/2,-x+1/4,-y+3/4
-z+3/4,x,-y+3/4
y+1/2,z,x+1/2
y+1/2,-z+1/4,-x+3/4
-y+3/4,z,-x+3/4
-y+3/4,-z+1/4,x+1/2
-x+1/2,-y,-z+1/2
x+1/4,y-1/4,-z+1/2
-x+1/2,y-1/4,z+1/4
x+1/4,-y,z+1/4
-z+1/2,-x,-y+1/2
z+1/4,x-1/4,-y+1/2
-z+1/2,x-1/4,y+1/4
z+1/4,-x,y+1/4
-y+1/2,-z,-x+1/2
-y+1/2,z-1/4,x+1/4
y+1/4,-z,x+1/4
y+1/4,z-1/4,-x+1/2
x+1/2,y+1/2,z
-x+3/4,-y+3/4,z
x+1/2,-y+3/4,-z+1/4
-x+3/4,y+1/2,-z+1/4
z+1/2,x+1/2,y
-z+3/4,-x+3/4,y
z+1/2,-x+3/4,-y+1/4
-z+3/4,x+1/2,-y+1/4
y+1/2,z+1/2,x
y+1/2,-z+3/4,-x+1/4
-y+3/4,z+1/2,-x+1/4
-y+3/4,-z+3/4,x
-x+1/2,-y+1/2,-z
x+1/4,y+1/4,-z
-x+1/2,y+1/4,z-1/4
x+1/4,-y+1/2,z-1/4
-z+1/2,-x+1/2,-y
z+1/4,x+1/4,-y
-z+1/2,x+1/4,y-1/4
z+1/4,-x+1/2,y-1/4
-y+1/2,-z+1/2,-x
-y+1/2,z+1/4,x-1/4
y+1/4,-z+1/2,x-1/4
y+1/4,z+1/4,-x

loop_
_atom_site_label
_atom_site_type_symbol
_atom_site_fract_x
_atom_site_fract_y
_atom_site_fract_z
_atom_site_occupancy
_atom_site_U_iso_or_equiv
K3 K+1 0.1781 0.1781 0.1781 0.24 0.0
O3 O-2 -0.003 -0.0038 0.1411 1 0.0
K1 K+1 0 0 0 0.533 0.0
K4 K+1 0.2451 0.2451 0.2451 0.32 0.0
Al1 Al+3 0.12516 -0.05391 0.0352 0.9167 0.0
O4 O-2 0.1749 0.1758 0.3206 1 0.0
Si2 Si+4 0.12516 -0.05391 0.0352 0.0833 0.0
O2 O-2 0.1746 0.1732 -0.03849 1 0.0
O5 O-2 0.3098 0.3098 0.3098 0.223 0.0
Na2 Na+1 0.25 0.25 0.25 0.247 0.0
K5 K+1 0.375 0.375 0.1781 0.601 0.0
Na1 Na+1 0.2317 0.2317 0.2317 0.43 0.0
O1 O-2 0.1047 0.8926 0.0019 1 0.0
K2 K+1 0.0686 0.0686 0.0686 0.352 0.0
Si1 Si+4 -0.0551 0.12399 0.03615 1 0.0
